data_7231123
loop_
_publ_author_name
'Fan, Liming'
'Zhang, Yujuan'
'Liang, Jinfang'
'Wang, Xiaoqing'
'Lv, Hongxiao'
'Wang, Jiang'
'Zhao, Li'
'Zhang, Xiutang'

_publ_section_title
;
 Structural diversity, magnetic properties, and luminescence sensing of
 five 3D coordination polymers derived from designed
 3,5-di(2&#x2032;,4&#x2032;-dicarboxylphenyl)benozoic acid
;
_journal_issue 33
_journal_name_full CrystEngComm
_journal_page_first 4752
_journal_paper_doi 10.1039/C8CE00877A
_journal_volume 20
_journal_year 2018
_chemical_formula_moiety 'C104 H62 Mn5 N4 O45, 2(C12 H11 N4), C12 H12 N4, H2 O'
_chemical_formula_sum 'C140 H98 Mn5 N16 O46'
_chemical_formula_weight 3015.04
_space_group_crystal_system monoclinic
_space_group_IT_number 14
_space_group_name_Hall '-P 2yn'
_space_group_name_H-M_alt 'P 1 21/n 1'
_symmetry_space_group_name_Hall '-P 2yn'
_symmetry_space_group_name_H-M 'P 1 21/n 1'
_atom_sites_solution_hydrogens mixed
_audit_creation_method SHELXL-2018/3
_audit_update_record
;
2018-07-09 deposited with the CCDC.
2018-07-11 downloaded from the CCDC.
;
_cell_angle_alpha 90
_cell_angle_beta 107.49(2)
_cell_angle_gamma 90
_cell_formula_units_Z 2
_cell_length_a 13.928(5)
_cell_length_b 22.935(8)
_cell_length_c 21.219(6)
_cell_measurement_reflns_used 6947
_cell_measurement_temperature 293(2)
_cell_measurement_theta_max 25.831
_cell_measurement_theta_min 2.310
_cell_volume 6465(4)
_computing_structure_refinement 'SHELXL-2018/3 (Sheldrick, 2018)'
_diffrn_ambient_temperature 293(2)
_diffrn_measured_fraction_theta_full 0.999
_diffrn_measured_fraction_theta_max 0.955
_diffrn_measurement_device_type 'CCD area detector'
_diffrn_measurement_method 'phi and omega scans'
_diffrn_radiation_type MoK\a
_diffrn_radiation_wavelength 0.71073
_diffrn_reflns_av_R_equivalents 0.0527
_diffrn_reflns_av_unetI/netI 0.0716
_diffrn_reflns_Laue_measured_fraction_full 0.999
_diffrn_reflns_Laue_measured_fraction_max 0.955
_diffrn_reflns_limit_h_max 18
_diffrn_reflns_limit_h_min -18
_diffrn_reflns_limit_k_max 27
_diffrn_reflns_limit_k_min -29
_diffrn_reflns_limit_l_max 28
_diffrn_reflns_limit_l_min -23
_diffrn_reflns_number 39748
_diffrn_reflns_point_group_measured_fraction_full 0.999
_diffrn_reflns_point_group_measured_fraction_max 0.955
_diffrn_reflns_theta_full 25.242
_diffrn_reflns_theta_max 28.174
_diffrn_reflns_theta_min 1.560
_exptl_absorpt_coefficient_mu 0.575
_exptl_absorpt_correction_T_max 0.7457
_exptl_absorpt_correction_T_min 0.6341
_exptl_absorpt_correction_type multi-scan
_exptl_absorpt_process_details
;
SADABS-2008/1 (Bruker,2008) was used for absorption correction.
wR2(int) was 0.0630 before and 0.0523 after correction.
The Ratio of minimum to maximum transmission is 0.8503.
The \l/2 correction factor is 0.0015.
;
_exptl_crystal_density_diffrn 1.549
_exptl_crystal_description block
_exptl_crystal_F_000 3086
_exptl_crystal_size_max 0.340
_exptl_crystal_size_mid 0.250
_exptl_crystal_size_min 0.200
_refine_diff_density_max 1.078
_refine_diff_density_min -0.562
_refine_diff_density_rms 0.091
_refine_ls_extinction_method none
_refine_ls_goodness_of_fit_ref 1.032
_refine_ls_hydrogen_treatment constr
_refine_ls_matrix_type full
_refine_ls_number_parameters 1061
_refine_ls_number_reflns 15174
_refine_ls_number_restraints 312
_refine_ls_restrained_S_all 7.859
_refine_ls_R_factor_all 0.1070
_refine_ls_R_factor_gt 0.0634
_refine_ls_shift/su_max 0.000
_refine_ls_shift/su_mean 0.000
_refine_ls_structure_factor_coef Fsqd
_refine_ls_weighting_details 'w=1/[\s^2^(Fo^2^)+(0.1154P)^2^+1.3386P] where P=(Fo^2^+2Fc^2^)/3'
_refine_ls_weighting_scheme calc
_refine_ls_wR_factor_gt 0.1741
_refine_ls_wR_factor_ref 0.2025
_reflns_Friedel_coverage 0.000
_reflns_number_gt 9619
_reflns_number_total 15174
_reflns_threshold_expression 'I > 2\s(I)'
_cod_data_source_file c8ce00877a2.cif
_cod_data_source_block 2
_cod_depositor_comments 'Adding full bibliography for 7231121--7231125.cif.'
_cod_database_code 7231123
_shelx_shelxl_version_number 2018/3
_shelx_space_group_comment
;
The symmetry employed for this shelxl refinement is uniquely defined
by the following loop, which should always be used as a source of
symmetry information in preference to the above space-group names.
They are only intended as comments.
;
_shelx_estimated_absorpt_t_min 0.829
_shelx_estimated_absorpt_t_max 0.894

loop_
_space_group_symop_operation_xyz
'x, y, z'
'-x+1/2, y+1/2, -z+1/2'
'-x, -y, -z'
'x-1/2, -y-1/2, z-1/2'

loop_
_atom_site_label
_atom_site_type_symbol
_atom_site_fract_x
_atom_site_fract_y
_atom_site_fract_z
_atom_site_U_iso_or_equiv
_atom_site_adp_type
_atom_site_occupancy
_atom_site_site_symmetry_order
_atom_site_calc_flag
_atom_site_refinement_flags_posn
_atom_site_refinement_flags_adp
_atom_site_refinement_flags_occupancy
_atom_site_disorder_assembly
_atom_site_disorder_group
Mn1 Mn 0.42101(4) 0.14912(2) 0.41543(2) 0.02811(15) Uani 1 1 d . . . . .
Mn2 Mn 0.500000 0.000000 0.500000 0.02297(17) Uani 1 2 d S . P . .
Mn3 Mn 0.48754(5) 0.05797(2) 0.91638(2) 0.03227(16) Uani 1 1 d . . . . .
O1 O 0.4731(2) 0.10011(12) 0.00268(12) 0.0467(7) Uani 1 1 d . . . . .
O2 O 0.4430(2) 0.02397(11) 0.05960(12) 0.0422(7) Uani 1 1 d . . . . .
O3 O 0.4887(2) 0.05122(10) 0.30873(12) 0.0320(6) Uani 1 1 d . . . . .
O4 O 0.44187(19) 0.14373(11) 0.31898(12) 0.0325(6) Uani 1 1 d . . . . .
O5 O 0.62733(19) 0.05889(11) 0.49815(14) 0.0394(6) Uani 1 1 d . . . . .
O6 O 0.57897(18) 0.14895(12) 0.45993(13) 0.0386(6) Uani 1 1 d . . . . .
O7 O 0.9439(3) 0.06938(19) 0.69059(18) 0.0839(13) Uani 1 1 d . . . . .
O8 O 1.0686(2) 0.12600(14) 0.67915(14) 0.0536(8) Uani 1 1 d . . . . .
H8 H 1.094447 0.119608 0.720227 0.080 Uiso 1 1 d R U . . .
O9 O 0.7304(3) 0.39015(15) 0.41361(15) 0.0640(10) Uani 1 1 d . . . . .
H9 H 0.710398 0.425263 0.412438 0.096 Uiso 1 1 d DR U . . .
O10 O 0.6626(2) 0.39636(12) 0.30467(15) 0.0535(8) Uani 1 1 d . . . . .
O11 O 0.2152(3) 0.39946(13) 0.54654(15) 0.0752(12) Uani 1 1 d . . . . .
O12 O 0.1330(2) 0.39963(11) 0.43828(12) 0.0406(7) Uani 1 1 d . . . . .
O13 O -0.2196(2) 0.13091(14) 0.17006(15) 0.0572(9) Uani 1 1 d . . . . .
H13 H -0.232415 0.123024 0.129220 0.086 Uiso 1 1 d R U . . .
O14 O -0.1160(3) 0.05502(16) 0.17846(16) 0.0699(11) Uani 1 1 d . . . . .
O15 O 0.2115(2) 0.05912(12) 0.38166(15) 0.0451(7) Uani 1 1 d . . . . .
O16 O 0.26093(18) 0.15038(11) 0.36905(13) 0.0359(6) Uani 1 1 d . . . . .
O17 O 0.4011(2) 0.14744(12) 0.50995(12) 0.0409(7) Uani 1 1 d . . . . .
O18 O 0.4315(2) 0.05882(11) 0.55787(12) 0.0388(6) Uani 1 1 d . . . . .
O19 O 0.4749(2) 0.05315(11) 0.80373(12) 0.0396(6) Uani 1 1 d . . . . .
O20 O 0.4141(2) 0.12670(12) 0.84747(11) 0.0403(7) Uani 1 1 d . . . . .
O21 O 0.3281(3) 0.00939(15) 0.9049(2) 0.0979(16) Uani 1 1 d . . . . .
H21A H 0.362081 0.021489 0.942947 0.147 Uiso 1 1 d R U . . .
H21B H 0.307321 -0.024761 0.909347 0.147 Uiso 1 1 d R U . . .
O22 O 0.40799(17) 0.04206(11) 0.40913(11) 0.0303(6) Uani 1 1 d . . . . .
H22A H 0.428727 0.045525 0.375537 0.045 Uiso 1 1 d R U . . .
H22B H 0.344857 0.047995 0.397247 0.045 Uiso 1 1 d R U . . .
O23 O 0.2231(7) 0.1207(4) 0.0413(4) 0.089(3) Uani 0.5 1 d . . P . .
H23A H 0.220736 0.120524 0.000763 0.134 Uiso 0.5 1 d DR U P . .
H23B H 0.176276 0.142424 0.045853 0.134 Uiso 0.5 1 d R U P . .
O24 O 0.3965(7) 0.2435(3) 0.4220(4) 0.074(2) Uani 0.5 1 d . U P A -2
H24A H 0.447673 0.221220 0.431135 0.111 Uiso 0.5 1 d R U P A -2
H24B H 0.413253 0.276570 0.410675 0.111 Uiso 0.5 1 d R U P A -2
N1 N 0.8320(2) 0.00683(14) 0.38497(16) 0.0377(8) Uani 1 1 d . . . . .
N2 N 0.6785(3) 0.01646(14) 0.32216(18) 0.0446(8) Uani 1 1 d . . . . .
H2 H 0.614281 0.021204 0.309286 0.054 Uiso 1 1 calc R U . . .
N3 N 0.2597(4) 0.5381(2) 0.3588(3) 0.0928(16) Uani 1 1 d . . . B 2
H3A H 0.259903 0.560398 0.391383 0.111 Uiso 1 1 calc R U . B 2
N4 N 0.2283(3) 0.46715(19) 0.2887(2) 0.0621(11) Uani 1 1 d . . . . .
N5A N 0.0900(10) 0.2561(6) 0.1496(6) 0.077(2) Uani 0.550(6) 1 d . U P C 1
N5B N 0.1061(12) 0.2484(8) 0.1775(7) 0.081(3) Uani 0.450(6) 1 d . U P C 2
N6A N 0.0650(9) 0.1899(5) 0.0714(6) 0.112(3) Uani 0.550(6) 1 d . U P C 1
N6B N 0.1071(11) 0.1516(5) 0.1709(6) 0.092(3) Uani 0.450(6) 1 d . U P C 2
N7 N 0.4256(7) 0.2496(3) 0.3944(4) 0.046(2) Uani 0.5 1 d D . P A -1
N8 N 0.4354(9) 0.3476(4) 0.4107(5) 0.055(2) Uani 0.5 1 d . U P A -1
N9 N 0.5161(13) 0.5498(9) 0.5671(10) 0.089(5) Uani 0.5 1 d . U P A -1
N10 N 0.5632(12) 0.6312(6) 0.6210(9) 0.125(6) Uani 0.5 1 d . U P A -1
C1 C 0.4694(3) 0.07658(16) 0.05574(16) 0.0311(8) Uani 1 1 d . . . . .
C2 C 0.4982(3) 0.11337(15) 0.11749(15) 0.0270(7) Uani 1 1 d . . . . .
C3 C 0.5361(3) 0.16970(16) 0.11647(17) 0.0339(8) Uani 1 1 d . . . . .
H3 H 0.538033 0.186013 0.076733 0.041 Uiso 1 1 calc R U . . .
C4 C 0.5714(3) 0.20165(16) 0.17536(17) 0.0313(8) Uani 1 1 d . . . . .
H4 H 0.599092 0.238392 0.174325 0.038 Uiso 1 1 calc R U . . .
C5 C 0.5657(2) 0.17941(15) 0.23576(15) 0.0250(7) Uani 1 1 d . . . . .
C6 C 0.5171(2) 0.12493(14) 0.23523(15) 0.0232(7) Uani 1 1 d . . . . .
C7 C 0.4881(3) 0.09154(14) 0.17693(15) 0.0253(7) Uani 1 1 d . . . . .
H7 H 0.461796 0.054381 0.177810 0.030 Uiso 1 1 calc R U . . .
C8 C 0.4814(2) 0.10491(15) 0.29272(15) 0.0248(7) Uani 1 1 d . . . . .
C9 C 0.6196(3) 0.21100(15) 0.29862(16) 0.0268(7) Uani 1 1 d . . . . .
C10 C 0.6255(3) 0.27182(16) 0.29994(17) 0.0307(8) Uani 1 1 d . . . . .
H10 H 0.591090 0.292983 0.262613 0.037 Uiso 1 1 calc R U . . .
C11 C 0.6824(3) 0.30137(16) 0.35645(17) 0.0314(8) Uani 1 1 d . . . . .
C12 C 0.7339(3) 0.27006(17) 0.41253(17) 0.0335(8) Uani 1 1 d . . . . .
H12 H 0.771692 0.289855 0.450044 0.040 Uiso 1 1 calc R U . . .
C13 C 0.7295(3) 0.20862(16) 0.41320(16) 0.0291(8) Uani 1 1 d . . . . .
C14 C 0.6729(2) 0.17985(16) 0.35571(16) 0.0276(7) Uani 1 1 d . . . . .
H14 H 0.670565 0.139323 0.355214 0.033 Uiso 1 1 calc R U . . .
C15 C 0.6903(3) 0.36735(18) 0.35581(19) 0.0380(9) Uani 1 1 d . . . . .
C16 C 0.7911(3) 0.17616(17) 0.47434(17) 0.0310(8) Uani 1 1 d . . . . .
C17 C 0.8919(3) 0.19330(19) 0.50138(19) 0.0418(10) Uani 1 1 d . . . . .
H17 H 0.917944 0.221590 0.479657 0.050 Uiso 1 1 calc R U . . .
C18 C 0.9540(3) 0.16948(19) 0.55932(19) 0.0412(10) Uani 1 1 d . . . . .
H18 H 1.020240 0.182002 0.576334 0.049 Uiso 1 1 calc R U . . .
C19 C 0.9159(3) 0.12629(18) 0.59211(18) 0.0380(9) Uani 1 1 d . . . . .
C20 C 0.8176(3) 0.10619(17) 0.56382(18) 0.0351(8) Uani 1 1 d . . . . .
H20 H 0.794099 0.075426 0.583650 0.042 Uiso 1 1 calc R U . . .
C21 C 0.7536(2) 0.13133(15) 0.50622(16) 0.0270(7) Uani 1 1 d . . . . .
C22 C 0.9766(3) 0.1038(2) 0.6586(2) 0.0462(10) Uani 1 1 d . . . . .
C23 C 0.6437(3) 0.11085(16) 0.48565(16) 0.0280(7) Uani 1 1 d . . . . .
C24 C 0.1961(3) 0.11257(16) 0.36884(16) 0.0300(8) Uani 1 1 d . . . . .
C25 C 0.0877(2) 0.13417(15) 0.34694(16) 0.0271(7) Uani 1 1 d . . . . .
C26 C 0.0213(3) 0.10578(16) 0.29292(16) 0.0305(8) Uani 1 1 d . . . . .
H26 H 0.041582 0.071870 0.276515 0.037 Uiso 1 1 calc R U . . .
C27 C -0.0755(3) 0.12801(16) 0.26330(17) 0.0308(8) Uani 1 1 d . . . . .
C28 C -0.1072(3) 0.17708(17) 0.29004(17) 0.0338(8) Uani 1 1 d . . . . .
H28 H -0.171684 0.191704 0.271024 0.041 Uiso 1 1 calc R U . . .
C29 C -0.0426(3) 0.20438(17) 0.34513(17) 0.0332(8) Uani 1 1 d . . . . .
H29 H -0.065129 0.236800 0.362940 0.040 Uiso 1 1 calc R U . . .
C30 C 0.0557(2) 0.18396(15) 0.37440(16) 0.0271(7) Uani 1 1 d . . . . .
C31 C -0.1386(3) 0.10021(18) 0.19990(18) 0.0381(9) Uani 1 1 d . . . . .
C32 C 0.1224(2) 0.21599(15) 0.43297(15) 0.0261(7) Uani 1 1 d . . . . .
C33 C 0.1218(3) 0.27705(16) 0.43532(16) 0.0310(8) Uani 1 1 d . . . . .
H33 H 0.079849 0.297782 0.400030 0.037 Uiso 1 1 calc R U . . .
C34 C 0.1833(3) 0.30744(16) 0.48996(17) 0.0332(8) Uani 1 1 d . . . . .
C35 C 0.2462(3) 0.27584(16) 0.54327(17) 0.0327(8) Uani 1 1 d . . . . .
H35 H 0.288160 0.295861 0.579160 0.039 Uiso 1 1 calc R U . . .
C36 C 0.2469(2) 0.21479(15) 0.54333(15) 0.0254(7) Uani 1 1 d . . . . .
C37 C 0.1846(2) 0.18492(15) 0.48795(16) 0.0263(7) Uani 1 1 d . . . . .
H37 H 0.184369 0.144373 0.487480 0.032 Uiso 1 1 calc R U . . .
C38 C 0.1781(3) 0.37302(17) 0.49230(19) 0.0431(10) Uani 1 1 d . . . . .
C39 C 0.3030(2) 0.18341(15) 0.60581(15) 0.0240(7) Uani 1 1 d . . . . .
C40 C 0.2867(3) 0.20489(16) 0.66384(17) 0.0329(8) Uani 1 1 d . . . . .
H40 H 0.246463 0.237741 0.660900 0.039 Uiso 1 1 calc R U . . .
C41 C 0.3282(3) 0.17914(16) 0.72562(16) 0.0292(8) Uani 1 1 d . . . . .
H41 H 0.315637 0.194729 0.762812 0.035 Uiso 1 1 calc R U . . .
C42 C 0.3888(2) 0.12988(14) 0.73115(15) 0.0244(7) Uani 1 1 d . . . . .
C43 C 0.4087(2) 0.10857(14) 0.67473(15) 0.0236(7) Uani 1 1 d . . . . .
H43 H 0.450387 0.076256 0.678608 0.028 Uiso 1 1 calc R U . . .
C44 C 0.3677(2) 0.13436(14) 0.61209(15) 0.0240(7) Uani 1 1 d . . . . .
C45 C 0.4293(3) 0.10090(15) 0.79816(16) 0.0277(7) Uani 1 1 d . . . . .
C46 C 0.4017(2) 0.11123(16) 0.55506(15) 0.0267(7) Uani 1 1 d . . . . .
C47 C 0.7376(3) 0.01037(19) 0.2806(2) 0.0497(11) Uani 1 1 d . . . . .
H47 H 0.715540 0.010099 0.234681 0.060 Uiso 1 1 calc R U . . .
C48 C 0.8340(3) 0.00485(18) 0.3198(2) 0.0431(10) Uani 1 1 d . . . . .
H48 H 0.890806 0.000553 0.305822 0.052 Uiso 1 1 calc R U . . .
C49 C 0.7346(3) 0.01396(17) 0.3842(2) 0.0416(9) Uani 1 1 d . . . . .
H49 H 0.711816 0.016590 0.421016 0.050 Uiso 1 1 calc R U . . .
C50 C 0.9178(3) 0.00280(16) 0.4443(2) 0.0373(9) Uani 1 1 d . . . . .
C51 C 1.0119(3) 0.0198(2) 0.4408(2) 0.0458(10) Uani 1 1 d . . . . .
H51 H 1.019533 0.033058 0.401199 0.055 Uiso 1 1 calc R U . . .
C52 C 0.9054(3) -0.01671(18) 0.5026(2) 0.0411(9) Uani 1 1 d . . . . .
H52 H 0.842028 -0.027831 0.504260 0.049 Uiso 1 1 calc R U . . .
C53 C 0.2179(4) 0.4854(3) 0.3476(3) 0.0693(15) Uani 1 1 d . . . . .
H53 H 0.187625 0.465070 0.374449 0.083 Uiso 1 1 calc R U . B 2
C54 C 0.3013(6) 0.5507(3) 0.3110(4) 0.097(2) Uani 1 1 d . . . . .
H54 H 0.339562 0.583613 0.309594 0.116 Uiso 1 1 calc R U . B 2
C55 C 0.2795(6) 0.5092(4) 0.2671(4) 0.106(3) Uani 1 1 d . . . . .
H55 H 0.296076 0.508511 0.227776 0.127 Uiso 1 1 calc R U . . .
C56 C 0.1923(4) 0.4119(2) 0.2562(3) 0.0589(13) Uani 1 1 d . . . . .
C57 C 0.1755(4) 0.4058(3) 0.1881(3) 0.0688(15) Uani 1 1 d . . . . .
H57 H 0.185874 0.437539 0.163670 0.083 Uiso 1 1 calc R U . . .
C58 C 0.1441(5) 0.3540(3) 0.1570(3) 0.0776(17) Uani 1 1 d . . . . .
H58 H 0.133285 0.350318 0.111767 0.093 Uiso 1 1 calc R U . . .
C59 C 0.1285(4) 0.3071(3) 0.1937(4) 0.0771(17) Uani 1 1 d . . . . .
C60 C 0.1447(5) 0.3115(3) 0.2618(3) 0.0786(17) Uani 1 1 d . . . . .
H60 H 0.133261 0.279725 0.285737 0.094 Uiso 1 1 calc R U . . .
C61 C 0.1779(4) 0.3640(2) 0.2930(3) 0.0709(15) Uani 1 1 d . . . . .
H61 H 0.190701 0.367342 0.338499 0.085 Uiso 1 1 calc R U . . .
C62A C 0.1021(11) 0.2403(6) 0.0923(7) 0.106(3) Uani 0.550(6) 1 d . U P C 1
H62A H 0.134683 0.263554 0.069249 0.127 Uiso 0.550(6) 1 calc R U P C 1
C62B C 0.1523(12) 0.1958(6) 0.2082(8) 0.087(3) Uani 0.450(6) 1 d . U P C 2
H62B H 0.204880 0.193059 0.247355 0.105 Uiso 0.450(6) 1 calc R U P C 2
C63A C 0.0359(9) 0.2125(5) 0.1679(6) 0.080(2) Uani 0.550(6) 1 d . U P C 1
H63A H 0.007668 0.212166 0.202488 0.096 Uiso 0.550(6) 1 calc R U P C 1
C63B C 0.0040(16) 0.1722(10) 0.1063(10) 0.094(3) Uani 0.450(6) 1 d . U P C 2
H63B H -0.046102 0.153188 0.073767 0.113 Uiso 0.450(6) 1 calc R U P C 2
C64A C 0.0341(13) 0.1729(9) 0.1260(8) 0.095(3) Uani 0.550(6) 1 d . U P C 1
H64A H 0.013719 0.135039 0.131020 0.114 Uiso 0.550(6) 1 calc R U P C 1
C64B C 0.0297(14) 0.2318(8) 0.1250(9) 0.098(3) Uani 0.450(6) 1 d . U P C 2
H64B H -0.009311 0.260810 0.098885 0.118 Uiso 0.450(6) 1 calc R U P C 2
C65 C 0.4339(7) 0.2945(4) 0.4383(4) 0.051(2) Uani 0.5 1 d D U P A -1
H65 H 0.438064 0.289017 0.482476 0.061 Uiso 0.5 1 calc R U P A -1
C66 C 0.4188(7) 0.2787(4) 0.3340(5) 0.0513(19) Uani 0.5 1 d . U P A -1
H66 H 0.408968 0.260138 0.293564 0.062 Uiso 0.5 1 calc R U P A -1
C67 C 0.4287(8) 0.3372(5) 0.3436(5) 0.057(2) Uani 0.5 1 d . U P A -1
H67 H 0.430665 0.365089 0.312149 0.069 Uiso 0.5 1 calc R U P A -1
C68 C 0.5390(9) 0.5912(6) 0.6687(7) 0.080(3) Uani 0.5 1 d . U P A -1
H68 H 0.545030 0.597607 0.712979 0.096 Uiso 0.5 1 calc R U P A -1
C69 C 0.5080(9) 0.5462(6) 0.6343(6) 0.084(3) Uani 0.5 1 d . U P A -1
H69 H 0.482479 0.513786 0.650184 0.101 Uiso 0.5 1 calc R U P A -1
C70 C 0.5105(13) 0.4457(7) 0.4295(10) 0.051(3) Uani 0.5 1 d . U P A -1
H70 H 0.538572 0.443480 0.394989 0.061 Uiso 0.5 1 calc R U P A -1
C71 C 0.4472(16) 0.3978(9) 0.4371(8) 0.055(3) Uani 0.5 1 d . U P A -1
C72 C 0.546(3) 0.5986(12) 0.5511(15) 0.125(7) Uani 0.5 1 d . U P A -1
H72 H 0.555858 0.611233 0.511727 0.150 Uiso 0.5 1 calc R U P A -1
C73 C 0.4003(9) 0.4133(5) 0.4899(6) 0.065(2) Uani 0.5 1 d . U P A -1
H73 H 0.354464 0.386891 0.497619 0.078 Uiso 0.5 1 calc R U P A -1
C74 C 0.4185(9) 0.4622(5) 0.5275(6) 0.072(3) Uani 0.5 1 d . U P A -1
H74 H 0.384558 0.468978 0.558478 0.087 Uiso 0.5 1 calc R U P A -1
C75 C 0.4896(18) 0.5027(14) 0.5189(15) 0.065(5) Uani 0.5 1 d . U P A -1
C76 C 0.5340(17) 0.4977(13) 0.4724(14) 0.061(4) Uani 0.5 1 d . U P A -1
H76 H 0.578666 0.525942 0.466835 0.073 Uiso 0.5 1 calc R U P A -1

loop_
_atom_site_aniso_label
_atom_site_aniso_U_11
_atom_site_aniso_U_22
_atom_site_aniso_U_33
_atom_site_aniso_U_23
_atom_site_aniso_U_13
_atom_site_aniso_U_12
Mn1 0.0239(3) 0.0426(3) 0.0189(3) -0.0024(2) 0.0080(2) 0.0011(2)
Mn2 0.0258(4) 0.0253(4) 0.0184(3) -0.0001(3) 0.0076(3) 0.0023(3)
Mn3 0.0501(4) 0.0263(3) 0.0154(3) -0.0005(2) 0.0023(2) 0.0015(2)
O1 0.081(2) 0.0427(17) 0.0177(13) -0.0043(11) 0.0166(13) -0.0095(15)
O2 0.0676(19) 0.0282(14) 0.0273(14) -0.0001(11) 0.0090(13) 0.0014(13)
O3 0.0441(15) 0.0285(14) 0.0283(13) 0.0048(10) 0.0185(11) 0.0016(11)
O4 0.0418(15) 0.0335(14) 0.0276(13) 0.0006(10) 0.0185(11) 0.0028(11)
O5 0.0293(14) 0.0342(15) 0.0512(17) 0.0055(12) 0.0068(12) -0.0061(11)
O6 0.0230(13) 0.0480(16) 0.0440(16) 0.0124(12) 0.0086(11) 0.0007(12)
O7 0.059(2) 0.110(3) 0.059(2) 0.044(2) -0.0175(18) -0.025(2)
O8 0.0434(17) 0.057(2) 0.0416(17) 0.0046(14) -0.0156(13) -0.0045(14)
O9 0.086(3) 0.057(2) 0.0468(19) -0.0248(15) 0.0161(18) -0.0274(18)
O10 0.060(2) 0.0352(17) 0.0527(19) -0.0009(14) -0.0025(15) -0.0021(14)
O11 0.112(3) 0.0343(17) 0.0426(19) 0.0005(13) -0.0323(18) -0.0011(18)
O12 0.0503(17) 0.0350(15) 0.0295(14) 0.0102(11) 0.0013(12) 0.0066(12)
O13 0.0505(18) 0.0542(19) 0.0444(18) -0.0064(14) -0.0198(14) 0.0069(15)
O14 0.073(2) 0.066(2) 0.049(2) -0.0195(17) -0.0151(17) 0.0220(19)
O15 0.0308(14) 0.0408(17) 0.0609(19) 0.0067(13) 0.0097(13) 0.0061(12)
O16 0.0229(13) 0.0420(16) 0.0424(15) 0.0030(12) 0.0094(11) 0.0010(11)
O17 0.0517(17) 0.0540(18) 0.0239(13) 0.0099(12) 0.0219(12) 0.0190(13)
O18 0.0543(17) 0.0369(15) 0.0314(14) -0.0045(11) 0.0220(13) 0.0115(13)
O19 0.0590(18) 0.0312(15) 0.0233(13) 0.0058(10) 0.0043(12) 0.0115(13)
O20 0.0563(17) 0.0464(16) 0.0167(12) 0.0026(11) 0.0088(12) 0.0109(13)
O21 0.103(3) 0.038(2) 0.115(3) -0.003(2) -0.024(3) 0.003(2)
O22 0.0263(13) 0.0447(15) 0.0212(12) 0.0052(10) 0.0091(10) 0.0062(11)
O23 0.116(7) 0.098(6) 0.061(5) 0.016(4) 0.037(5) 0.020(5)
O24 0.095(6) 0.035(4) 0.093(6) -0.004(4) 0.028(5) 0.000(4)
N1 0.0337(17) 0.0339(18) 0.045(2) 0.0055(14) 0.0116(15) -0.0001(13)
N2 0.0321(18) 0.0362(19) 0.062(2) 0.0053(16) 0.0081(17) -0.0004(14)
N3 0.076(4) 0.077(4) 0.125(5) -0.001(3) 0.031(3) -0.018(3)
N4 0.053(2) 0.064(3) 0.067(3) 0.017(2) 0.013(2) -0.014(2)
N5A 0.089(4) 0.073(4) 0.085(5) -0.010(4) 0.049(4) 0.000(4)
N5B 0.092(5) 0.074(4) 0.088(5) -0.007(5) 0.044(4) 0.008(4)
N6A 0.132(5) 0.095(4) 0.117(5) -0.024(4) 0.049(4) -0.016(4)
N6B 0.111(6) 0.082(5) 0.088(5) 0.007(4) 0.038(5) 0.013(5)
N7 0.058(5) 0.041(4) 0.051(5) -0.007(4) 0.032(4) -0.010(4)
N8 0.074(4) 0.033(4) 0.057(4) 0.010(3) 0.019(4) -0.003(3)
N9 0.088(9) 0.078(8) 0.084(7) -0.021(6) 0.001(7) 0.026(7)
N10 0.111(9) 0.063(8) 0.159(14) -0.059(8) -0.024(10) 0.011(7)
C1 0.043(2) 0.0294(19) 0.0206(17) -0.0023(14) 0.0096(15) 0.0026(16)
C2 0.0342(19) 0.0298(18) 0.0164(16) -0.0016(13) 0.0067(14) 0.0013(14)
C3 0.050(2) 0.034(2) 0.0200(17) 0.0017(14) 0.0149(16) -0.0056(17)
C4 0.038(2) 0.0314(19) 0.0279(18) -0.0018(14) 0.0146(16) -0.0106(15)
C5 0.0260(17) 0.0290(18) 0.0201(16) -0.0006(13) 0.0072(13) -0.0023(14)
C6 0.0251(17) 0.0288(18) 0.0160(15) 0.0007(12) 0.0065(13) -0.0015(13)
C7 0.0317(18) 0.0228(17) 0.0215(16) 0.0011(13) 0.0084(14) -0.0024(14)
C8 0.0233(16) 0.034(2) 0.0158(15) -0.0001(13) 0.0045(13) -0.0050(14)
C9 0.0270(17) 0.0334(19) 0.0213(16) -0.0021(13) 0.0092(14) -0.0070(14)
C10 0.0320(19) 0.035(2) 0.0223(17) -0.0005(14) 0.0035(14) -0.0047(15)
C11 0.0309(19) 0.034(2) 0.0292(19) -0.0048(15) 0.0085(15) -0.0066(15)
C12 0.0316(19) 0.044(2) 0.0232(18) -0.0082(15) 0.0053(15) -0.0108(16)
C13 0.0256(17) 0.041(2) 0.0197(17) -0.0009(14) 0.0049(14) -0.0038(15)
C14 0.0258(17) 0.0305(19) 0.0270(18) -0.0013(14) 0.0088(14) -0.0057(14)
C15 0.037(2) 0.040(2) 0.033(2) -0.0087(17) 0.0051(17) -0.0071(17)
C16 0.0266(18) 0.041(2) 0.0220(17) -0.0003(15) 0.0019(14) -0.0036(15)
C17 0.034(2) 0.057(3) 0.029(2) 0.0057(18) 0.0027(16) -0.0121(19)
C18 0.0254(19) 0.058(3) 0.034(2) 0.0030(18) -0.0002(16) -0.0071(18)
C19 0.0300(19) 0.045(2) 0.029(2) 0.0003(16) -0.0050(15) 0.0019(17)
C20 0.035(2) 0.037(2) 0.0296(19) 0.0030(15) 0.0047(16) 0.0004(16)
C21 0.0235(17) 0.0316(19) 0.0223(17) -0.0025(13) 0.0015(13) -0.0024(14)
C22 0.036(2) 0.055(3) 0.037(2) 0.007(2) -0.0038(18) -0.002(2)
C23 0.0238(17) 0.041(2) 0.0181(16) -0.0020(14) 0.0052(13) -0.0001(15)
C24 0.0252(18) 0.039(2) 0.0240(18) -0.0046(14) 0.0045(14) 0.0009(15)
C25 0.0241(17) 0.0347(19) 0.0204(16) 0.0029(13) 0.0038(13) 0.0011(14)
C26 0.0297(18) 0.035(2) 0.0247(18) 0.0017(14) 0.0048(15) 0.0031(15)
C27 0.0277(18) 0.039(2) 0.0219(17) 0.0031(14) 0.0015(14) -0.0040(15)
C28 0.0231(17) 0.047(2) 0.0259(18) 0.0047(16) -0.0002(14) 0.0056(16)
C29 0.0273(18) 0.040(2) 0.0297(19) -0.0006(15) 0.0045(15) 0.0064(16)
C30 0.0244(17) 0.0317(19) 0.0222(17) 0.0044(13) 0.0027(13) 0.0005(14)
C31 0.034(2) 0.044(2) 0.0284(19) 0.0047(16) -0.0027(16) -0.0028(17)
C32 0.0229(16) 0.0344(19) 0.0185(16) 0.0017(13) 0.0023(13) 0.0047(14)
C33 0.0312(19) 0.038(2) 0.0185(16) 0.0070(14) -0.0013(14) 0.0080(15)
C34 0.037(2) 0.032(2) 0.0230(18) 0.0036(14) -0.0023(15) 0.0006(16)
C35 0.0328(19) 0.037(2) 0.0228(17) 0.0008(14) -0.0002(15) 0.0043(16)
C36 0.0262(17) 0.0340(19) 0.0164(15) 0.0020(13) 0.0071(13) 0.0076(14)
C37 0.0268(17) 0.0322(19) 0.0198(16) 0.0025(13) 0.0069(13) 0.0086(14)
C38 0.051(2) 0.035(2) 0.030(2) 0.0079(16) -0.0082(18) -0.0003(18)
C39 0.0265(17) 0.0290(18) 0.0157(15) 0.0026(12) 0.0052(13) 0.0055(14)
C40 0.038(2) 0.033(2) 0.0279(18) 0.0040(15) 0.0104(16) 0.0192(16)
C41 0.0332(19) 0.038(2) 0.0187(16) -0.0008(14) 0.0108(14) 0.0076(15)
C42 0.0261(17) 0.0284(18) 0.0173(15) 0.0021(13) 0.0045(13) 0.0004(13)
C43 0.0261(17) 0.0241(17) 0.0192(16) 0.0003(12) 0.0049(13) 0.0022(13)
C44 0.0265(17) 0.0280(18) 0.0177(15) 0.0001(12) 0.0069(13) 0.0063(13)
C45 0.0324(19) 0.0286(19) 0.0182(16) 0.0040(13) 0.0016(14) -0.0045(14)
C46 0.0249(17) 0.040(2) 0.0151(15) -0.0016(14) 0.0066(13) 0.0034(15)
C47 0.046(3) 0.047(3) 0.051(3) 0.007(2) 0.007(2) -0.007(2)
C48 0.040(2) 0.049(3) 0.042(2) 0.0070(19) 0.0162(19) -0.0038(19)
C49 0.037(2) 0.036(2) 0.054(3) -0.0021(18) 0.016(2) 0.0000(17)
C50 0.037(2) 0.031(2) 0.046(2) 0.0037(17) 0.0161(18) -0.0022(16)
C51 0.042(2) 0.054(3) 0.044(2) 0.009(2) 0.0174(19) -0.005(2)
C52 0.030(2) 0.048(2) 0.046(2) 0.0050(19) 0.0140(18) -0.0066(17)
C53 0.052(3) 0.079(4) 0.076(4) 0.013(3) 0.018(3) -0.006(3)
C54 0.136(6) 0.078(5) 0.085(5) -0.006(4) 0.047(5) -0.051(4)
C55 0.104(6) 0.120(6) 0.099(5) 0.018(5) 0.039(4) -0.044(5)
C56 0.048(3) 0.064(3) 0.068(3) 0.016(3) 0.023(2) 0.003(2)
C57 0.071(4) 0.071(4) 0.072(4) 0.019(3) 0.034(3) -0.002(3)
C58 0.084(4) 0.080(4) 0.079(4) 0.013(3) 0.041(3) 0.003(3)
C59 0.066(4) 0.066(4) 0.115(5) -0.007(3) 0.050(4) 0.003(3)
C60 0.080(4) 0.062(4) 0.109(5) 0.019(3) 0.051(4) 0.001(3)
C61 0.073(4) 0.065(4) 0.078(4) 0.023(3) 0.028(3) 0.001(3)
C62A 0.127(5) 0.091(5) 0.111(5) -0.016(5) 0.054(5) -0.014(5)
C62B 0.103(5) 0.079(5) 0.088(5) 0.009(4) 0.039(4) 0.004(5)
C63A 0.093(4) 0.075(4) 0.085(4) -0.001(4) 0.048(4) -0.008(3)
C63B 0.107(5) 0.080(5) 0.102(5) -0.013(5) 0.042(4) -0.004(5)
C64A 0.111(5) 0.079(4) 0.098(5) -0.009(4) 0.038(4) -0.003(4)
C64B 0.111(4) 0.083(4) 0.106(4) -0.012(4) 0.039(4) 0.000(4)
C65 0.060(5) 0.042(4) 0.052(4) -0.002(4) 0.019(4) -0.002(4)
C66 0.061(5) 0.044(4) 0.057(4) 0.010(4) 0.029(4) 0.011(4)
C67 0.062(5) 0.049(4) 0.063(5) 0.005(4) 0.023(4) 0.006(4)
C68 0.078(7) 0.080(7) 0.074(7) -0.020(6) 0.010(6) 0.014(6)
C69 0.071(6) 0.099(8) 0.075(7) -0.020(6) 0.010(6) 0.013(6)
C70 0.073(7) 0.031(5) 0.068(6) 0.000(4) 0.048(5) -0.010(5)
C71 0.078(6) 0.034(5) 0.056(5) 0.009(4) 0.023(5) -0.010(5)
C72 0.130(11) 0.048(8) 0.159(16) -0.040(10) -0.014(11) -0.008(8)
C73 0.071(5) 0.053(5) 0.082(5) -0.015(4) 0.040(5) -0.010(4)
C74 0.085(6) 0.058(5) 0.080(6) -0.014(5) 0.034(5) -0.013(5)
C75 0.082(9) 0.047(5) 0.074(8) -0.004(6) 0.037(7) -0.016(7)
C76 0.079(9) 0.036(4) 0.076(7) 0.001(5) 0.038(6) -0.012(7)

loop_
_atom_type_symbol
_atom_type_description
_atom_type_scat_dispersion_real
_atom_type_scat_dispersion_imag
_atom_type_scat_source
C C 0.0033 0.0016 'International Tables Vol C Tables 4.2.6.8 and 6.1.1.4'
H H 0.0000 0.0000 'International Tables Vol C Tables 4.2.6.8 and 6.1.1.4'
Mn Mn 0.3368 0.7283 'International Tables Vol C Tables 4.2.6.8 and 6.1.1.4'
N N 0.0061 0.0033 'International Tables Vol C Tables 4.2.6.8 and 6.1.1.4'
O O 0.0106 0.0060 'International Tables Vol C Tables 4.2.6.8 and 6.1.1.4'

loop_
_geom_angle_atom_site_label_1
_geom_angle_atom_site_label_2
_geom_angle_atom_site_label_3
_geom_angle
_geom_angle_site_symmetry_1
_geom_angle_site_symmetry_3
O17 Mn1 O6 89.55(11) . .
O17 Mn1 O16 91.18(11) . .
O6 Mn1 O16 179.02(10) . .
O17 Mn1 O4 175.66(10) . .
O6 Mn1 O4 90.28(10) . .
O16 Mn1 O4 89.05(10) . .
O17 Mn1 O24 83.7(2) . .
O6 Mn1 O24 97.7(3) . .
O16 Mn1 O24 81.8(3) . .
O4 Mn1 O24 100.6(2) . .
O17 Mn1 N7 102.5(2) . .
O6 Mn1 N7 90.1(2) . .
O16 Mn1 N7 89.1(2) . .
O4 Mn1 N7 81.79(19) . .
O17 Mn1 O22 90.28(9) . .
O6 Mn1 O22 94.13(9) . .
O16 Mn1 O22 86.52(9) . .
O4 Mn1 O22 85.41(8) . .
O24 Mn1 O22 166.7(3) . .
N7 Mn1 O22 166.5(2) . .
O17 Mn1 H24A 85.1 . .
O6 Mn1 H24A 77.2 . .
O16 Mn1 H24A 102.2 . .
O4 Mn1 H24A 99.1 . .
O22 Mn1 H24A 170.2 . .
O22 Mn2 O22 180.0 3_656 .
O22 Mn2 O18 90.89(9) 3_656 .
O22 Mn2 O18 89.11(9) . .
O22 Mn2 O18 89.11(9) 3_656 3_656
O22 Mn2 O18 90.89(9) . 3_656
O18 Mn2 O18 180.00(11) . 3_656
O22 Mn2 O5 91.38(10) 3_656 .
O22 Mn2 O5 88.62(10) . .
O18 Mn2 O5 96.73(11) . .
O18 Mn2 O5 83.27(11) 3_656 .
O22 Mn2 O5 88.62(10) 3_656 3_656
O22 Mn2 O5 91.38(10) . 3_656
O18 Mn2 O5 83.27(11) . 3_656
O18 Mn2 O5 96.73(11) 3_656 3_656
O5 Mn2 O5 180.0 . 3_656
O2 Mn3 O1 110.59(11) 3_656 1_556
O2 Mn3 O12 90.96(11) 3_656 4_666
O1 Mn3 O12 86.32(11) 1_556 4_666
O2 Mn3 O20 153.53(10) 3_656 .
O1 Mn3 O20 95.84(11) 1_556 .
O12 Mn3 O20 92.23(11) 4_666 .
O2 Mn3 O19 95.33(9) 3_656 .
O1 Mn3 O19 153.97(10) 1_556 .
O12 Mn3 O19 91.07(10) 4_666 .
O20 Mn3 O19 58.35(9) . .
O2 Mn3 O21 87.39(12) 3_656 .
O1 Mn3 O21 88.55(14) 1_556 .
O12 Mn3 O21 173.68(13) 4_666 .
O20 Mn3 O21 91.95(12) . .
O19 Mn3 O21 95.16(14) . .
O2 Mn3 C45 124.17(11) 3_656 .
O1 Mn3 C45 125.23(12) 1_556 .
O12 Mn3 C45 92.14(11) 4_666 .
O20 Mn3 C45 29.44(10) . .
O19 Mn3 C45 28.90(10) . .
O21 Mn3 C45 93.83(13) . .
O2 Mn3 H21A 86.6 3_656 .
O1 Mn3 H21A 70.1 1_556 .
O12 Mn3 H21A 153.5 4_666 .
O20 Mn3 H21A 101.6 . .
O19 Mn3 H21A 115.4 . .
O21 Mn3 H21A 20.3 . .
C45 Mn3 H21A 111.0 . .
C1 O1 Mn3 127.7(2) . 1_554
C1 O2 Mn3 137.9(3) . 3_656
C8 O4 Mn1 131.4(2) . .
C23 O5 Mn2 140.4(2) . .
C23 O6 Mn1 135.1(2) . .
C22 O8 H8 110.0 . .
C15 O9 H9 108.1 . .
C38 O12 Mn3 125.4(3) . 4_565
C31 O13 H13 105.3 . .
C24 O16 Mn1 129.8(2) . .
C46 O17 Mn1 139.4(2) . .
C46 O18 Mn2 137.6(2) . .
C45 O19 Mn3 86.3(2) . .
C45 O20 Mn3 93.1(2) . .
Mn3 O21 H21A 61.6 . .
Mn3 O21 H21B 138.0 . .
H21A O21 H21B 107.9 . .
Mn2 O22 Mn1 112.14(10) . .
Mn2 O22 H22A 121.5 . .
Mn1 O22 H22A 85.1 . .
Mn2 O22 H22B 127.6 . .
Mn1 O22 H22B 84.8 . .
H22A O22 H22B 108.6 . .
H23A O23 H23B 108.6 . .
Mn1 O24 H24B 143.1 . .
H24A O24 H24B 108.5 . .
C49 N1 C48 108.0(3) . .
C49 N1 C50 125.1(3) . .
C48 N1 C50 126.9(3) . .
C49 N2 C47 110.2(4) . .
C49 N2 H2 124.9 . .
C47 N2 H2 124.9 . .
C53 N3 C54 109.0(6) . .
C53 N3 H3A 125.5 . .
C54 N3 H3A 125.5 . .
C55 N4 C53 107.6(5) . .
C55 N4 C56 126.7(6) . .
C53 N4 C56 125.7(4) . .
C62A N5A C63A 106.9(13) . .
C62A N5A C59 131.8(12) . .
C63A N5A C59 121.1(10) . .
C64B N5B C59 122.6(15) . .
C64B N5B C62B 105.8(16) . .
C59 N5B C62B 131.6(14) . .
C62A N6A C64A 98.9(12) . .
C62B N6B C63B 113.4(13) . .
C65 N7 C66 103.3(8) . .
C65 N7 Mn1 127.5(7) . .
C66 N7 Mn1 129.2(6) . .
C71 N8 C65 130.0(12) . .
C71 N8 C67 123.7(10) . .
C65 N8 C67 106.1(9) . .
C72 N9 C75 120(2) . .
C72 N9 C69 116(2) . .
C75 N9 C69 124.3(19) . .
C68 N10 C72 110.0(15) . .
O1 C1 O2 123.6(3) . .
O1 C1 C2 117.6(3) . .
O2 C1 C2 118.8(3) . .
C3 C2 C7 119.0(3) . .
C3 C2 C1 120.4(3) . .
C7 C2 C1 120.6(3) . .
C2 C3 C4 120.1(3) . .
C2 C3 H3 120.0 . .
C4 C3 H3 120.0 . .
C5 C4 C3 121.5(3) . .
C5 C4 H4 119.2 . .
C3 C4 H4 119.2 . .
C4 C5 C6 118.1(3) . .
C4 C5 C9 119.0(3) . .
C6 C5 C9 122.7(3) . .
C7 C6 C5 119.7(3) . .
C7 C6 C8 117.7(3) . .
C5 C6 C8 122.0(3) . .
C2 C7 C6 121.1(3) . .
C2 C7 H7 119.4 . .
C6 C7 H7 119.4 . .
O4 C8 O3 125.2(3) . .
O4 C8 C6 115.6(3) . .
O3 C8 C6 119.1(3) . .
C10 C9 C14 118.4(3) . .
C10 C9 C5 120.6(3) . .
C14 C9 C5 120.7(3) . .
C9 C10 C11 121.1(3) . .
C9 C10 H10 119.5 . .
C11 C10 H10 119.5 . .
C12 C11 C10 119.8(3) . .
C12 C11 C15 120.2(3) . .
C10 C11 C15 120.0(3) . .
C11 C12 C13 120.8(3) . .
C11 C12 H12 119.6 . .
C13 C12 H12 119.6 . .
C14 C13 C12 118.4(3) . .
C14 C13 C16 122.6(3) . .
C12 C13 C16 118.9(3) . .
C13 C14 C9 121.5(3) . .
C13 C14 H14 119.3 . .
C9 C14 H14 119.3 . .
O10 C15 O9 123.2(4) . .
O10 C15 C11 122.8(3) . .
O9 C15 C11 113.9(4) . .
C17 C16 C21 118.4(3) . .
C17 C16 C13 116.8(3) . .
C21 C16 C13 124.8(3) . .
C18 C17 C16 122.2(4) . .
C18 C17 H17 118.9 . .
C16 C17 H17 118.9 . .
C17 C18 C19 119.4(3) . .
C17 C18 H18 120.3 . .
C19 C18 H18 120.3 . .
C20 C19 C18 119.2(3) . .
C20 C19 C22 119.5(4) . .
C18 C19 C22 121.3(3) . .
C19 C20 C21 121.5(4) . .
C19 C20 H20 119.2 . .
C21 C20 H20 119.2 . .
C20 C21 C16 119.1(3) . .
C20 C21 C23 116.1(3) . .
C16 C21 C23 124.5(3) . .
O7 C22 O8 123.6(4) . .
O7 C22 C19 123.3(4) . .
O8 C22 C19 113.1(4) . .
O6 C23 O5 126.9(3) . .
O6 C23 C21 115.8(3) . .
O5 C23 C21 117.3(3) . .
O16 C24 O15 126.7(3) . .
O16 C24 C25 115.1(3) . .
O15 C24 C25 118.1(3) . .
C26 C25 C30 120.1(3) . .
C26 C25 C24 116.7(3) . .
C30 C25 C24 122.9(3) . .
C25 C26 C27 120.5(3) . .
C25 C26 H26 119.7 . .
C27 C26 H26 119.7 . .
C28 C27 C26 119.5(3) . .
C28 C27 C31 122.3(3) . .
C26 C27 C31 118.0(3) . .
C27 C28 C29 120.2(3) . .
C27 C28 H28 119.9 . .
C29 C28 H28 119.9 . .
C28 C29 C30 121.3(3) . .
C28 C29 H29 119.3 . .
C30 C29 H29 119.3 . .
C29 C30 C25 118.2(3) . .
C29 C30 C32 118.8(3) . .
C25 C30 C32 123.0(3) . .
O14 C31 O13 123.9(4) . .
O14 C31 C27 123.3(4) . .
O13 C31 C27 112.8(4) . .
C33 C32 C37 118.8(3) . .
C33 C32 C30 120.6(3) . .
C37 C32 C30 120.5(3) . .
C32 C33 C34 121.1(3) . .
C32 C33 H33 119.4 . .
C34 C33 H33 119.4 . .
C33 C34 C35 119.1(3) . .
C33 C34 C38 120.0(3) . .
C35 C34 C38 120.8(3) . .
C36 C35 C34 121.2(3) . .
C36 C35 H35 119.4 . .
C34 C35 H35 119.4 . .
C35 C36 C37 118.9(3) . .
C35 C36 C39 118.7(3) . .
C37 C36 C39 121.9(3) . .
C36 C37 C32 120.8(3) . .
C36 C37 H37 119.6 . .
C32 C37 H37 119.6 . .
O11 C38 O12 122.7(4) . .
O11 C38 C34 119.8(3) . .
O12 C38 C34 117.4(3) . .
C40 C39 C44 117.3(3) . .
C40 C39 C36 115.2(3) . .
C44 C39 C36 127.4(3) . .
C41 C40 C39 123.0(3) . .
C41 C40 H40 118.5 . .
C39 C40 H40 118.5 . .
C42 C41 C40 119.5(3) . .
C42 C41 H41 120.3 . .
C40 C41 H41 120.3 . .
C41 C42 C43 118.9(3) . .
C41 C42 C45 118.7(3) . .
C43 C42 C45 122.4(3) . .
C42 C43 C44 122.2(3) . .
C42 C43 H43 118.9 . .
C44 C43 H43 118.9 . .
C43 C44 C39 119.1(3) . .
C43 C44 C46 118.0(3) . .
C39 C44 C46 122.8(3) . .
O19 C45 O20 122.2(3) . .
O19 C45 C42 120.5(3) . .
O20 C45 C42 117.3(3) . .
O19 C45 Mn3 64.78(17) . .
O20 C45 Mn3 57.43(17) . .
C42 C45 Mn3 174.6(3) . .
O17 C46 O18 125.9(3) . .
O17 C46 C44 116.1(3) . .
O18 C46 C44 118.0(3) . .
C48 C47 N2 106.7(4) . .
C48 C47 H47 126.6 . .
N2 C47 H47 126.6 . .
C47 C48 N1 107.1(4) . .
C47 C48 H48 126.5 . .
N1 C48 H48 126.5 . .
N2 C49 N1 107.9(4) . .
N2 C49 H49 126.0 . .
N1 C49 H49 126.0 . .
C52 C50 C51 120.9(4) . .
C52 C50 N1 120.4(3) . .
C51 C50 N1 118.6(4) . .
C50 C51 C52 119.2(4) . 3_756
C50 C51 H51 120.4 . .
C52 C51 H51 120.4 3_756 .
C50 C52 C51 119.8(4) . 3_756
C50 C52 H52 120.1 . .
C51 C52 H52 120.1 3_756 .
N3 C53 N4 106.3(5) . .
N3 C53 H53 126.8 . .
N4 C53 H53 126.8 . .
C55 C54 N3 108.8(6) . .
C55 C54 H54 125.6 . .
N3 C54 H54 125.6 . .
C54 C55 N4 108.0(7) . .
C54 C55 H55 126.0 . .
N4 C55 H55 126.0 . .
C61 C56 C57 119.4(5) . .
C61 C56 N4 120.4(5) . .
C57 C56 N4 120.2(4) . .
C58 C57 C56 121.1(5) . .
C58 C57 H57 119.5 . .
C56 C57 H57 119.5 . .
C57 C58 C59 119.1(6) . .
C57 C58 H58 120.4 . .
C59 C58 H58 120.4 . .
C58 C59 C60 121.5(6) . .
C58 C59 N5B 132.2(8) . .
C60 C59 N5B 106.1(8) . .
C58 C59 N5A 110.2(7) . .
C60 C59 N5A 128.3(7) . .
C61 C60 C59 119.0(5) . .
C61 C60 H60 120.5 . .
C59 C60 H60 120.5 . .
C60 C61 C56 120.0(6) . .
C60 C61 H61 120.0 . .
C56 C61 H61 120.0 . .
N6A C62A N5A 114.4(14) . .
N6A C62A H62A 122.8 . .
N5A C62A H62A 122.8 . .
N6B C62B N5B 107.9(15) . .
N6B C62B H62B 126.1 . .
N5B C62B H62B 126.1 . .
C64A C63A N5A 102.6(14) . .
C64A C63A H63A 128.7 . .
N5A C63A H63A 128.7 . .
C64B C63B N6B 87.8(14) . .
C64B C63B H63B 136.1 . .
N6B C63B H63B 136.1 . .
C63A C64A N6A 115.7(17) . .
C63A C64A H64A 122.1 . .
N6A C64A H64A 122.1 . .
N5B C64B C63B 124.7(18) . .
N5B C64B H64B 117.7 . .
C63B C64B H64B 117.7 . .
N8 C65 N7 113.1(9) . .
N8 C65 H65 123.5 . .
N7 C65 H65 123.5 . .
C67 C66 N7 110.6(9) . .
C67 C66 H66 124.7 . .
N7 C66 H66 124.7 . .
C66 C67 N8 106.8(9) . .
C66 C67 H67 126.6 . .
N8 C67 H67 126.6 . .
C69 C68 N10 102.7(12) . .
C69 C68 H68 128.6 . .
N10 C68 H68 128.6 . .
C68 C69 N9 113.8(16) . .
C68 C69 H69 123.1 . .
N9 C69 H69 123.1 . .
C71 C70 C76 125.1(16) . .
C71 C70 H70 117.5 . .
C76 C70 H70 117.5 . .
N8 C71 C70 129.9(17) . .
N8 C71 C73 121.1(13) . .
C70 C71 C73 108.7(15) . .
N9 C72 N10 97(3) . .
N9 C72 H72 131.3 . .
N10 C72 H72 131.3 . .
C74 C73 C71 126.2(12) . .
C74 C73 H73 116.9 . .
C71 C73 H73 116.9 . .
C73 C74 C75 118.9(15) . .
C73 C74 H74 120.6 . .
C75 C74 H74 120.6 . .
C76 C75 C74 123.1(15) . .
C76 C75 N9 120.9(13) . .
C74 C75 N9 115.9(18) . .
C75 C76 C70 117.7(13) . .
C75 C76 H76 121.1 . .
C70 C76 H76 121.1 . .

loop_
_geom_bond_atom_site_label_1
_geom_bond_atom_site_label_2
_geom_bond_distance
_geom_bond_site_symmetry_2
Mn1 O17 2.106(2) .
Mn1 O6 2.117(3) .
Mn1 O16 2.150(3) .
Mn1 O4 2.155(2) .
Mn1 O24 2.201(8) .
Mn1 N7 2.352(8) .
Mn1 O22 2.463(3) .
Mn2 O22 2.192(2) 3_656
Mn2 O22 2.192(2) .
Mn2 O18 2.223(2) .
Mn2 O18 2.223(2) 3_656
Mn2 O5 2.239(3) .
Mn2 O5 2.239(3) 3_656
Mn3 O2 2.105(3) 3_656
Mn3 O1 2.133(3) 1_556
Mn3 O12 2.168(3) 4_666
Mn3 O20 2.184(3) .
Mn3 O19 2.346(3) .
Mn3 O21 2.430(5) .
Mn3 C45 2.588(3) .
O1 C1 1.263(4) .
O2 C1 1.271(4) .
O3 C8 1.273(4) .
O4 C8 1.261(4) .
O5 C23 1.256(4) .
O6 C23 1.256(4) .
O7 C22 1.215(5) .
O8 C22 1.325(5) .
O8 H8 0.8499 .
O9 C15 1.295(4) .
O9 H9 0.8499 .
O10 C15 1.232(5) .
O11 C38 1.266(5) .
O12 C38 1.284(4) .
O13 C31 1.319(5) .
O13 H13 0.8500 .
O14 C31 1.211(5) .
O15 C24 1.260(4) .
O16 C24 1.251(4) .
O17 C46 1.265(4) .
O18 C46 1.267(4) .
O19 C45 1.253(4) .
O20 C45 1.274(4) .
O21 H21A 0.8500 .
O21 H21B 0.8500 .
O22 H22A 0.8494 .
O22 H22B 0.8497 .
O23 H23A 0.8501 .
O23 H23B 0.8500 .
O24 H24A 0.8498 .
O24 H24B 0.8502 .
N1 C49 1.361(5) .
N1 C48 1.392(5) .
N1 C50 1.455(5) .
N2 C49 1.314(5) .
N2 C47 1.382(6) .
N2 H2 0.8600 .
N3 C53 1.331(7) .
N3 C54 1.342(8) .
N3 H3A 0.8600 .
N4 C55 1.360(7) .
N4 C53 1.365(7) .
N4 C56 1.457(7) .
N5A C62A 1.327(17) .
N5A C63A 1.377(18) .
N5A C59 1.494(15) .
N5B C64B 1.35(3) .
N5B C59 1.401(18) .
N5B C62B 1.43(2) .
N6A C62A 1.288(16) .
N6A C64A 1.41(2) .
N6B C62B 1.322(18) .
N6B C63B 1.73(2) .
N7 C65 1.369(8) .
N7 C66 1.423(12) .
N8 C71 1.27(2) .
N8 C65 1.355(12) .
N8 C67 1.421(15) .
N9 C72 1.28(3) .
N9 C75 1.46(4) .
N9 C69 1.47(2) .
N10 C68 1.48(2) .
N10 C72 1.61(3) .
C1 C2 1.508(5) .
C2 C3 1.399(5) .
C2 C7 1.403(4) .
C3 C4 1.404(5) .
C3 H3 0.9300 .
C4 C5 1.403(5) .
C4 H4 0.9300 .
C5 C6 1.420(5) .
C5 C9 1.505(4) .
C6 C7 1.407(4) .
C6 C8 1.520(4) .
C7 H7 0.9300 .
C9 C10 1.397(5) .
C9 C14 1.410(5) .
C10 C11 1.398(5) .
C10 H10 0.9300 .
C11 C12 1.390(5) .
C11 C15 1.518(5) .
C12 C13 1.411(5) .
C12 H12 0.9300 .
C13 C14 1.402(5) .
C13 C16 1.518(5) .
C14 H14 0.9300 .
C16 C17 1.405(5) .
C16 C21 1.414(5) .
C17 C18 1.385(5) .
C17 H17 0.9300 .
C18 C19 1.403(6) .
C18 H18 0.9300 .
C19 C20 1.398(5) .
C19 C22 1.501(5) .
C20 C21 1.402(5) .
C20 H20 0.9300 .
C21 C23 1.534(5) .
C24 C25 1.524(5) .
C25 C26 1.398(5) .
C25 C30 1.413(5) .
C26 C27 1.401(5) .
C26 H26 0.9300 .
C27 C28 1.390(5) .
C27 C31 1.509(5) .
C28 C29 1.391(5) .
C28 H28 0.9300 .
C29 C30 1.404(5) .
C29 H29 0.9300 .
C30 C32 1.501(5) .
C32 C33 1.402(5) .
C32 C37 1.418(4) .
C33 C34 1.402(5) .
C33 H33 0.9300 .
C34 C35 1.406(5) .
C34 C38 1.507(5) .
C35 C36 1.400(5) .
C35 H35 0.9300 .
C36 C37 1.410(5) .
C36 C39 1.505(4) .
C37 H37 0.9300 .
C39 C40 1.406(5) .
C39 C44 1.422(4) .
C40 C41 1.395(5) .
C40 H40 0.9300 .
C41 C42 1.393(5) .
C41 H41 0.9300 .
C42 C43 1.396(4) .
C42 C45 1.516(4) .
C43 C44 1.409(4) .
C43 H43 0.9300 .
C44 C46 1.522(4) .
C47 C48 1.356(6) .
C47 H47 0.9300 .
C48 H48 0.9300 .
C49 H49 0.9300 .
C50 C52 1.374(6) .
C50 C51 1.390(6) .
C51 C52 1.394(6) 3_756
C51 H51 0.9300 .
C52 H52 0.9300 .
C53 H53 0.9300 .
C54 C55 1.302(9) .
C54 H54 0.9300 .
C55 H55 0.9300 .
C56 C61 1.397(7) .
C56 C57 1.400(7) .
C57 C58 1.366(8) .
C57 H57 0.9300 .
C58 C59 1.381(8) .
C58 H58 0.9300 .
C59 C60 1.398(8) .
C60 C61 1.385(8) .
C60 H60 0.9300 .
C61 H61 0.9300 .
C62A H62A 0.9300 .
C62B H62B 0.9300 .
C63A C64A 1.27(2) .
C63A H63A 0.9300 .
C63B C64B 1.44(3) .
C63B H63B 0.9300 .
C64A H64A 0.9300 .
C64B H64B 0.9300 .
C65 H65 0.9300 .
C66 C67 1.359(14) .
C66 H66 0.9300 .
C67 H67 0.9300 .
C68 C69 1.262(16) .
C68 H68 0.9300 .
C69 H69 0.9300 .
C70 C71 1.45(2) .
C70 C76 1.48(4) .
C70 H70 0.9300 .
C71 C73 1.50(2) .
C72 H72 0.9300 .
C73 C74 1.356(15) .
C73 H73 0.9300 .
C74 C75 1.41(2) .
C74 H74 0.9300 .
C75 C76 1.317(16) .
C76 H76 0.9300 .

loop_
_geom_hbond_atom_site_label_D
_geom_hbond_atom_site_label_H
_geom_hbond_atom_site_label_A
_geom_hbond_distance_DH
_geom_hbond_distance_HA
_geom_hbond_distance_DA
_geom_hbond_angle_DHA
_geom_hbond_site_symmetry_A
_geom_hbond_publ_flag
O8 H8 O10 0.85 1.80 2.641(4) 173.1 4_666 yes
O9 H9 O21 0.85 2.26 2.710(5) 113.1 4_665 yes
O13 H13 O11 0.85 1.76 2.598(4) 167.0 4_565 yes
O21 H21B O11 0.85 2.04 2.856(5) 159.9 2_546 yes
O22 H22A O3 0.85 1.85 2.700(3) 173.4 . yes
O22 H22A O4 0.85 2.58 3.140(3) 124.1 . yes
O22 H22B O15 0.85 1.80 2.651(4) 173.5 . yes
O22 H22B O16 0.85 2.61 3.169(4) 124.3 . yes
O23 H23B N6A^a 0.85 2.10 2.938(15) 171.2 . yes
N2 H2 O3 0.86 1.88 2.693(4) 158.0 . yes
N3^b H3A^b O23 0.86 1.95 2.800(10) 169.0 2 yes

loop_
_geom_torsion_atom_site_label_1
_geom_torsion_atom_site_label_2
_geom_torsion_atom_site_label_3
_geom_torsion_atom_site_label_4
_geom_torsion
_geom_torsion_site_symmetry_1
_geom_torsion_site_symmetry_4
Mn3 O1 C1 O2 -22.6(6) 1_554 .
Mn3 O1 C1 C2 157.4(3) 1_554 .
Mn3 O2 C1 O1 94.9(5) 3_656 .
Mn3 O2 C1 C2 -85.0(4) 3_656 .
O1 C1 C2 C3 -5.7(5) . .
O2 C1 C2 C3 174.3(4) . .
O1 C1 C2 C7 174.9(3) . .
O2 C1 C2 C7 -5.2(5) . .
C7 C2 C3 C4 5.4(6) . .
C1 C2 C3 C4 -174.1(3) . .
C2 C3 C4 C5 -2.7(6) . .
C3 C4 C5 C6 -4.1(5) . .
C3 C4 C5 C9 170.1(3) . .
C4 C5 C6 C7 8.3(5) . .
C9 C5 C6 C7 -165.7(3) . .
C4 C5 C6 C8 -162.8(3) . .
C9 C5 C6 C8 23.2(5) . .
C3 C2 C7 C6 -1.1(5) . .
C1 C2 C7 C6 178.4(3) . .
C5 C6 C7 C2 -5.8(5) . .
C8 C6 C7 C2 165.7(3) . .
Mn1 O4 C8 O3 25.0(5) . .
Mn1 O4 C8 C6 -158.3(2) . .
C7 C6 C8 O4 -131.0(3) . .
C5 C6 C8 O4 40.3(4) . .
C7 C6 C8 O3 45.8(4) . .
C5 C6 C8 O3 -142.9(3) . .
C4 C5 C9 C10 35.8(5) . .
C6 C5 C9 C10 -150.2(3) . .
C4 C5 C9 C14 -138.3(3) . .
C6 C5 C9 C14 35.6(5) . .
C14 C9 C10 C11 -0.3(5) . .
C5 C9 C10 C11 -174.6(3) . .
C9 C10 C11 C12 -0.2(5) . .
C9 C10 C11 C15 178.0(3) . .
C10 C11 C12 C13 0.0(5) . .
C15 C11 C12 C13 -178.2(3) . .
C11 C12 C13 C14 0.8(5) . .
C11 C12 C13 C16 177.0(3) . .
C12 C13 C14 C9 -1.3(5) . .
C16 C13 C14 C9 -177.4(3) . .
C10 C9 C14 C13 1.1(5) . .
C5 C9 C14 C13 175.4(3) . .
C12 C11 C15 O10 166.0(4) . .
C10 C11 C15 O10 -12.1(6) . .
C12 C11 C15 O9 -12.9(5) . .
C10 C11 C15 O9 169.0(4) . .
C14 C13 C16 C17 129.2(4) . .
C12 C13 C16 C17 -46.8(5) . .
C14 C13 C16 C21 -52.2(5) . .
C12 C13 C16 C21 131.7(4) . .
C21 C16 C17 C18 -2.7(6) . .
C13 C16 C17 C18 176.0(4) . .
C16 C17 C18 C19 0.7(7) . .
C17 C18 C19 C20 3.1(6) . .
C17 C18 C19 C22 -173.4(4) . .
C18 C19 C20 C21 -5.1(6) . .
C22 C19 C20 C21 171.6(4) . .
C19 C20 C21 C16 3.1(6) . .
C19 C20 C21 C23 -172.0(3) . .
C17 C16 C21 C20 0.8(5) . .
C13 C16 C21 C20 -177.8(3) . .
C17 C16 C21 C23 175.5(3) . .
C13 C16 C21 C23 -3.1(6) . .
C20 C19 C22 O7 -1.8(7) . .
C18 C19 C22 O7 174.8(5) . .
C20 C19 C22 O8 179.4(4) . .
C18 C19 C22 O8 -4.1(6) . .
Mn1 O6 C23 O5 -8.1(6) . .
Mn1 O6 C23 C21 174.6(2) . .
Mn2 O5 C23 O6 -9.2(6) . .
Mn2 O5 C23 C21 168.1(3) . .
C20 C21 C23 O6 144.5(3) . .
C16 C21 C23 O6 -30.3(5) . .
C20 C21 C23 O5 -33.1(5) . .
C16 C21 C23 O5 152.1(4) . .
Mn1 O16 C24 O15 -19.4(5) . .
Mn1 O16 C24 C25 164.2(2) . .
O16 C24 C25 C26 122.4(4) . .
O15 C24 C25 C26 -54.3(5) . .
O16 C24 C25 C30 -51.3(5) . .
O15 C24 C25 C30 132.0(4) . .
C30 C25 C26 C27 3.3(5) . .
C24 C25 C26 C27 -170.5(3) . .
C25 C26 C27 C28 -3.1(5) . .
C25 C26 C27 C31 172.0(3) . .
C26 C27 C28 C29 1.0(6) . .
C31 C27 C28 C29 -174.0(3) . .
C27 C28 C29 C30 1.0(6) . .
C28 C29 C30 C25 -0.8(5) . .
C28 C29 C30 C32 178.8(3) . .
C26 C25 C30 C29 -1.4(5) . .
C24 C25 C30 C29 172.1(3) . .
C26 C25 C30 C32 179.0(3) . .
C24 C25 C30 C32 -7.5(5) . .
C28 C27 C31 O14 -174.2(4) . .
C26 C27 C31 O14 10.8(6) . .
C28 C27 C31 O13 7.0(5) . .
C26 C27 C31 O13 -168.1(3) . .
C29 C30 C32 C33 -39.9(5) . .
C25 C30 C32 C33 139.8(4) . .
C29 C30 C32 C37 137.9(3) . .
C25 C30 C32 C37 -42.4(5) . .
C37 C32 C33 C34 1.8(5) . .
C30 C32 C33 C34 179.6(3) . .
C32 C33 C34 C35 -0.3(6) . .
C32 C33 C34 C38 -177.6(4) . .
C33 C34 C35 C36 -1.4(6) . .
C38 C34 C35 C36 175.9(4) . .
C34 C35 C36 C37 1.4(5) . .
C34 C35 C36 C39 -170.4(3) . .
C35 C36 C37 C32 0.1(5) . .
C39 C36 C37 C32 171.7(3) . .
C33 C32 C37 C36 -1.7(5) . .
C30 C32 C37 C36 -179.5(3) . .
Mn3 O12 C38 O11 -70.1(6) 4_565 .
Mn3 O12 C38 C34 108.1(4) 4_565 .
C33 C34 C38 O11 164.0(4) . .
C35 C34 C38 O11 -13.3(7) . .
C33 C34 C38 O12 -14.3(6) . .
C35 C34 C38 O12 168.4(4) . .
C35 C36 C39 C40 45.4(5) . .
C37 C36 C39 C40 -126.2(4) . .
C35 C36 C39 C44 -136.2(4) . .
C37 C36 C39 C44 52.2(5) . .
C44 C39 C40 C41 -2.1(6) . .
C36 C39 C40 C41 176.4(3) . .
C39 C40 C41 C42 0.0(6) . .
C40 C41 C42 C43 1.9(5) . .
C40 C41 C42 C45 -177.3(3) . .
C41 C42 C43 C44 -1.6(5) . .
C45 C42 C43 C44 177.6(3) . .
C42 C43 C44 C39 -0.6(5) . .
C42 C43 C44 C46 174.5(3) . .
C40 C39 C44 C43 2.4(5) . .
C36 C39 C44 C43 -175.9(3) . .
C40 C39 C44 C46 -172.5(3) . .
C36 C39 C44 C46 9.2(5) . .
Mn3 O19 C45 O20 0.9(3) . .
Mn3 O19 C45 C42 -178.3(3) . .
Mn3 O20 C45 O19 -1.0(4) . .
Mn3 O20 C45 C42 178.3(3) . .
C41 C42 C45 O19 172.4(3) . .
C43 C42 C45 O19 -6.7(5) . .
C41 C42 C45 O20 -6.9(5) . .
C43 C42 C45 O20 174.0(3) . .
Mn1 O17 C46 O18 10.8(6) . .
Mn1 O17 C46 C44 -172.1(3) . .
Mn2 O18 C46 O17 2.9(6) . .
Mn2 O18 C46 C44 -174.2(2) . .
C43 C44 C46 O17 -150.7(3) . .
C39 C44 C46 O17 24.3(5) . .
C43 C44 C46 O18 26.7(5) . .
C39 C44 C46 O18 -158.3(3) . .
C49 N2 C47 C48 -1.0(5) . .
N2 C47 C48 N1 0.8(5) . .
C49 N1 C48 C47 -0.5(4) . .
C50 N1 C48 C47 -179.8(4) . .
C47 N2 C49 N1 0.7(5) . .
C48 N1 C49 N2 -0.1(4) . .
C50 N1 C49 N2 179.2(3) . .
C49 N1 C50 C52 25.8(6) . .
C48 N1 C50 C52 -155.0(4) . .
C49 N1 C50 C51 -153.3(4) . .
C48 N1 C50 C51 25.9(6) . .
C52 C50 C51 C52 0.2(7) . 3_756
N1 C50 C51 C52 179.4(4) . 3_756
C51 C50 C52 C51 -0.2(7) . 3_756
N1 C50 C52 C51 -179.4(4) . 3_756
C54 N3 C53 N4 -4.3(7) . .
C55 N4 C53 N3 1.9(7) . .
C56 N4 C53 N3 -179.2(5) . .
C53 N3 C54 C55 5.2(9) . .
N3 C54 C55 N4 -3.9(10) . .
C53 N4 C55 C54 1.2(8) . .
C56 N4 C55 C54 -177.6(6) . .
C55 N4 C56 C61 154.2(6) . .
C53 N4 C56 C61 -24.5(8) . .
C55 N4 C56 C57 -23.3(8) . .
C53 N4 C56 C57 158.0(5) . .
C61 C56 C57 C58 0.9(8) . .
N4 C56 C57 C58 178.4(5) . .
C56 C57 C58 C59 0.2(9) . .
C57 C58 C59 C60 -0.3(9) . .
C57 C58 C59 N5B -173.2(10) . .
C57 C58 C59 N5A 177.3(7) . .
C64B N5B C59 C58 -51.5(18) . .
C62B N5B C59 C58 128.1(13) . .
C64B N5B C59 C60 134.8(12) . .
C62B N5B C59 C60 -45.6(16) . .
C62A N5A C59 C58 28.0(16) . .
C63A N5A C59 C58 -156.6(10) . .
C62A N5A C59 C60 -154.6(11) . .
C63A N5A C59 C60 20.8(15) . .
C58 C59 C60 C61 -0.6(9) . .
N5B C59 C60 C61 173.9(8) . .
N5A C59 C60 C61 -177.8(8) . .
C59 C60 C61 C56 1.7(9) . .
C57 C56 C61 C60 -1.8(8) . .
N4 C56 C61 C60 -179.3(5) . .
C64A N6A C62A N5A -4.7(15) . .
C63A N5A C62A N6A -2.2(15) . .
C59 N5A C62A N6A 173.7(12) . .
C63B N6B C62B N5B -6.4(16) . .
C64B N5B C62B N6B 4.2(13) . .
C59 N5B C62B N6B -175.5(14) . .
C62A N5A C63A C64A 8.8(14) . .
C59 N5A C63A C64A -167.7(12) . .
C62B N6B C63B C64B 5.6(16) . .
N5A C63A C64A N6A -12.7(17) . .
C62A N6A C64A C63A 11.3(17) . .
C59 N5B C64B C63B 179.7(16) . .
C62B N5B C64B C63B 0.0(17) . .
N6B C63B C64B N5B -3.1(17) . .
C71 N8 C65 N7 -176.1(17) . .
C67 N8 C65 N7 -0.6(12) . .
C66 N7 C65 N8 -1.6(11) . .
Mn1 N7 C65 N8 179.4(7) . .
C65 N7 C66 C67 3.4(11) . .
Mn1 N7 C66 C67 -177.6(7) . .
N7 C66 C67 N8 -3.9(12) . .
C71 N8 C67 C66 178.6(16) . .
C65 N8 C67 C66 2.8(12) . .
C72 N10 C68 C69 -3.6(19) . .
N10 C68 C69 N9 4.5(15) . .
C72 N9 C69 C68 -4(3) . .
C75 N9 C69 C68 177.2(16) . .
C65 N8 C71 C70 133.8(18) . .
C67 N8 C71 C70 -41(3) . .
C65 N8 C71 C73 -39(3) . .
C67 N8 C71 C73 146.1(13) . .
C76 C70 C71 N8 -167(2) . .
C76 C70 C71 C73 7(3) . .
C75 N9 C72 N10 -179.9(16) . .
C69 N9 C72 N10 2(3) . .
C68 N10 C72 N9 1(3) . .
N8 C71 C73 C74 170.5(16) . .
C70 C71 C73 C74 -4(2) . .
C71 C73 C74 C75 -2(2) . .
C73 C74 C75 C76 5(2) . .
C73 C74 C75 N9 -171.5(17) . .
C72 N9 C75 C76 30(3) . .
C69 N9 C75 C76 -151.7(13) . .
C72 N9 C75 C74 -153(3) . .
C69 N9 C75 C74 25(3) . .
C74 C75 C76 C70 -2.6(19) . .
N9 C75 C76 C70 174(3) . .
C71 C70 C76 C75 -4(3) . .
